data_4115527
loop_
_publ_author_name
'Ram Thaimattam'
'Feng Xue'
'Jagarlapudi A. R. P. Sarma'
'Thomas C. W. Mak'
'Gautam R. Desiraju'

_publ_section_title
;
 Inclusion Compounds of Tetrakis(4-nitrophenyl)methane: C-H...O Networks,
 Pseudopolymorphism, and Structural Transformations
;
_journal_name_full 'Journal of the American Chemical Society'
_journal_page_first 4432
_journal_page_last 4445
_journal_paper_doi 10.1021/ja0031826
_journal_volume 123
_journal_year 2001
_chemical_formula_sum 'C29 H21 N4 O8.5'
_chemical_formula_weight 561.50
_chemical_name_systematic
; 
 ? 
;
_space_group_IT_number 60
_symmetry_cell_setting orthorhombic
_symmetry_space_group_name_Hall '-P 2n 2ab'
_symmetry_space_group_name_H-M 'P b c n'
_atom_sites_solution_hydrogens geom
_atom_sites_solution_primary direct
_atom_sites_solution_secondary difmap
_audit_creation_method SHELXL-97
_cell_angle_alpha 90.00
_cell_angle_beta 90.00
_cell_angle_gamma 90.00
_cell_formula_units_Z 8
_cell_length_a 18.257(4)
_cell_length_b 15.668(3)
_cell_length_c 18.333(4)
_cell_measurement_reflns_used 25
_cell_measurement_temperature 294(2)
_cell_measurement_theta_max 6.94
_cell_measurement_theta_min 4.59
_cell_volume 5244.2(19)
_computing_cell_refinement 'MSC/AFC Diffractometer Control'
_computing_data_collection 'MSC/AFC Diffractometer Control'
_computing_data_reduction 'MSC/AFC Diffractometer Control'
_computing_molecular_graphics 'SHELXTL-PC (Siemens, 1990)'
_computing_structure_refinement 'SHELXL-97 (Sheldrick, 1997)'
_computing_structure_solution 'SHELXS-97 (Sheldrick, 1990)'
_diffrn_ambient_temperature 294(2)
_diffrn_measured_fraction_theta_full 0.997
_diffrn_measured_fraction_theta_max 0.997
_diffrn_measurement_device_type 'Rigaku AFC7R'
_diffrn_measurement_method '\w scan'
_diffrn_radiation_monochromator graphite
_diffrn_radiation_source
;
Rigaku RU-200 rotating-anode generator powered at 50kV / 40mA
;
_diffrn_radiation_type MoK\a
_diffrn_radiation_wavelength 0.71073
_diffrn_reflns_av_R_equivalents 0.0000
_diffrn_reflns_av_sigmaI/netI 0.1446
_diffrn_reflns_limit_h_max 20
_diffrn_reflns_limit_h_min 0
_diffrn_reflns_limit_k_max 17
_diffrn_reflns_limit_k_min 0
_diffrn_reflns_limit_l_max 0
_diffrn_reflns_limit_l_min -20
_diffrn_reflns_number 4113
_diffrn_reflns_theta_full 24.00
_diffrn_reflns_theta_max 24.00
_diffrn_reflns_theta_min 2.04
_diffrn_standards_decay_% -3.68
_diffrn_standards_interval_count 197
_diffrn_standards_number 3
_exptl_absorpt_coefficient_mu 0.107
_exptl_absorpt_correction_T_max 1.0000
_exptl_absorpt_correction_T_min 0.9705
_exptl_absorpt_correction_type PSI
_exptl_crystal_colour Colorless
_exptl_crystal_density_diffrn 1.422
_exptl_crystal_description plate
_exptl_crystal_F_000 2328
_exptl_crystal_size_max 0.40
_exptl_crystal_size_mid 0.32
_exptl_crystal_size_min 0.15
_refine_diff_density_max 0.257
_refine_diff_density_min -0.290
_refine_diff_density_rms 0.059
_refine_ls_extinction_coef 0.0026(4)
_refine_ls_extinction_expression Fc^*^=kFc[1+0.001xFc^2^\l^3^/sin(2\q)]^-1/4^
_refine_ls_extinction_method SHELXL
_refine_ls_goodness_of_fit_ref 0.990
_refine_ls_hydrogen_treatment mixed
_refine_ls_matrix_type full
_refine_ls_number_parameters 390
_refine_ls_number_reflns 4113
_refine_ls_number_restraints 327
_refine_ls_restrained_S_all 0.975
_refine_ls_R_factor_all 0.2195
_refine_ls_R_factor_gt 0.0775
_refine_ls_shift/su_max 0.000
_refine_ls_shift/su_mean 0.000
_refine_ls_structure_factor_coef Fsqd
_refine_ls_weighting_details 'calc w=1/[\s^2^(Fo^2^)+(0.1092P)^2^+0.0000P] where P=(Fo^2^+2Fc^2^)/3'
_refine_ls_weighting_scheme calc
_refine_ls_wR_factor_gt 0.2171
_refine_ls_wR_factor_ref 0.2392
_reflns_number_gt 1725
_reflns_number_total 4113
_reflns_threshold_expression >2sigma(I)
_cod_data_source_file ja0031826_06.cif
_cod_data_source_block 6
_cod_original_formula_sum 'C29 H21 N4 O8.50'
_cod_database_code 4115527

loop_
_symmetry_equiv_pos_as_xyz
'x, y, z'
'-x+1/2, -y+1/2, z+1/2'
'-x, y, -z+1/2'
'x+1/2, -y+1/2, -z'
'-x, -y, -z'
'x-1/2, y-1/2, -z-1/2'
'x, -y, z-1/2'
'-x-1/2, y-1/2, z'

loop_
_atom_site_label
_atom_site_type_symbol
_atom_site_fract_x
_atom_site_fract_y
_atom_site_fract_z
_atom_site_U_iso_or_equiv
_atom_site_adp_type
_atom_site_occupancy
_atom_site_symmetry_multiplicity
_atom_site_calc_flag
_atom_site_refinement_flags
_atom_site_disorder_assembly
_atom_site_disorder_group
C1 C 0.2360(2) 0.1299(3) 0.4657(2) 0.0399(11) Uani 1 1 d . . .
C2 C 0.2423(2) 0.0648(2) 0.5291(2) 0.0405(11) Uani 1 1 d D . .
C3 C 0.3093(2) 0.0323(3) 0.5511(2) 0.0464(12) Uani 1 1 d D . .
H3 H 0.3517 0.0532 0.5293 0.056 Uiso 1 1 calc R . .
C4 C 0.3157(2) -0.0296(3) 0.6040(2) 0.0526(13) Uani 1 1 d D . .
H4 H 0.3614 -0.0494 0.6186 0.063 Uiso 1 1 calc R . .
C5 C 0.2516(2) -0.0618(3) 0.6351(2) 0.0482(12) Uani 1 1 d D . .
C6 C 0.1841(2) -0.0336(3) 0.6131(2) 0.0510(12) Uani 1 1 d D . .
H6 H 0.1418 -0.0563 0.6337 0.061 Uiso 1 1 calc R . .
C7 C 0.1794(2) 0.0289(3) 0.5600(2) 0.0455(12) Uani 1 1 d D . .
H7 H 0.1335 0.0474 0.5445 0.055 Uiso 1 1 calc R . .
C8 C 0.3038(2) 0.1890(3) 0.4621(2) 0.0446(12) Uani 1 1 d D . .
C9 C 0.3326(2) 0.2234(3) 0.5264(2) 0.0531(13) Uani 1 1 d D . .
H9 H 0.3135 0.2058 0.5709 0.064 Uiso 1 1 calc R . .
C10 C 0.3885(2) 0.2829(3) 0.5257(2) 0.0520(13) Uani 1 1 d D . .
H10 H 0.4081 0.3042 0.5688 0.062 Uiso 1 1 calc R . .
C11 C 0.4139(2) 0.3093(3) 0.4588(2) 0.0497(12) Uani 1 1 d D . .
C12 C 0.3879(2) 0.2784(3) 0.3947(2) 0.0557(13) Uani 1 1 d D . .
H12 H 0.4073 0.2967 0.3505 0.067 Uiso 1 1 calc R . .
C13 C 0.3318(2) 0.2189(3) 0.3967(2) 0.0487(12) Uani 1 1 d D . .
H13 H 0.3125 0.1985 0.3531 0.058 Uiso 1 1 calc R . .
C14 C 0.17326(19) 0.1940(2) 0.47499(19) 0.0367(11) Uani 1 1 d D . .
C15 C 0.1483(2) 0.2182(3) 0.5426(2) 0.0494(12) Uani 1 1 d D . .
H15 H 0.1676 0.1919 0.5838 0.059 Uiso 1 1 calc R . .
C16 C 0.0958(2) 0.2800(2) 0.5509(2) 0.0494(12) Uani 1 1 d D . .
H16 H 0.0794 0.2958 0.5970 0.059 Uiso 1 1 calc R . .
C17 C 0.0681(2) 0.3182(2) 0.4886(2) 0.0472(12) Uani 1 1 d D . .
C18 C 0.0934(2) 0.2974(3) 0.4199(2) 0.0524(13) Uani 1 1 d D . .
H18 H 0.0748 0.3245 0.3787 0.063 Uiso 1 1 calc R . .
C19 C 0.1459(2) 0.2366(3) 0.4136(2) 0.0499(12) Uani 1 1 d D . .
H19 H 0.1641 0.2229 0.3677 0.060 Uiso 1 1 calc R . .
C20 C 0.2268(2) 0.0699(3) 0.4000(2) 0.0422(12) Uani 1 1 d D . .
C21 C 0.1588(2) 0.0456(2) 0.3759(2) 0.0474(12) Uani 1 1 d D . .
H21 H 0.1177 0.0714 0.3961 0.057 Uiso 1 1 calc R . .
C22 C 0.1490(2) -0.0161(3) 0.3227(2) 0.0520(13) Uani 1 1 d D . .
H22 H 0.1024 -0.0317 0.3072 0.062 Uiso 1 1 calc R . .
C23 C 0.2098(2) -0.0530(3) 0.2938(2) 0.0504(13) Uani 1 1 d D . .
C24 C 0.2791(2) -0.0336(3) 0.3157(2) 0.0544(13) Uani 1 1 d D . .
H24 H 0.3195 -0.0606 0.2953 0.065 Uiso 1 1 calc R . .
C25 C 0.2874(2) 0.0278(3) 0.3695(2) 0.0510(13) Uani 1 1 d D . .
H25 H 0.3342 0.0413 0.3858 0.061 Uiso 1 1 calc R . .
N1 N 0.2576(2) -0.1275(2) 0.6912(2) 0.0622(12) Uani 1 1 d D . .
O1 O 0.3185(2) -0.1537(2) 0.7087(2) 0.0860(12) Uani 1 1 d D . .
O2 O 0.2013(2) -0.1541(2) 0.7193(2) 0.0929(13) Uani 1 1 d D . .
N2 N 0.4736(2) 0.3744(2) 0.4581(2) 0.0652(12) Uani 1 1 d D . .
O3 O 0.4972(2) 0.3980(2) 0.5173(2) 0.0906(13) Uani 1 1 d D . .
O4 O 0.49691(18) 0.3990(2) 0.3993(2) 0.0888(13) Uani 1 1 d D . .
N3 N 0.0088(2) 0.3821(2) 0.4951(2) 0.0590(11) Uani 1 1 d D . .
O5 O -0.01082(18) 0.4204(2) 0.4402(2) 0.0824(12) Uani 1 1 d D . .
O6 O -0.01882(19) 0.3929(2) 0.5559(2) 0.0790(11) Uani 1 1 d D . .
N4 N 0.2010(2) -0.1198(2) 0.23548(18) 0.0604(12) Uani 1 1 d D . .
O7 O 0.25543(19) -0.1461(2) 0.20477(18) 0.0770(11) Uani 1 1 d D . .
O8 O 0.1379(2) -0.1410(2) 0.22084(17) 0.0812(12) Uani 1 1 d D . .
C26 C 0.0000 0.3984(4) 0.2500 0.098(2) Uani 1 2 d SDU . .
C27 C -0.0580(2) 0.3539(3) 0.2787(3) 0.121(2) Uani 1 1 d DU A .
H27 H -0.0972 0.3833 0.2992 0.146 Uiso 1 1 calc R . .
C28 C -0.0586(2) 0.2666(3) 0.2774(3) 0.152(3) Uani 1 1 d DU . .
H28 H -0.0991 0.2371 0.2951 0.183 Uiso 1 1 calc R A .
C29 C 0.0000 0.2225(5) 0.2500 0.182(5) Uani 1 2 d SDU . .
H29 H 0.0000 0.1631 0.2500 0.218 Uiso 1 2 calc SR . .
O9 O 0.0377(4) 0.4745(4) 0.2405(4) 0.115(3) Uani 0.50 1 d PDU A -1
C30 C -0.0135(5) 0.5376(5) 0.2645(7) 0.109(5) Uani 0.50 1 d PDU A -1
H30A H -0.0229 0.5308 0.3163 0.130 Uiso 0.50 1 calc PR A -1
H30B H -0.0595 0.5308 0.2386 0.130 Uiso 0.50 1 calc PR A -1
C31 C 0.0175(5) 0.6245(6) 0.2500(11) 0.121(5) Uani 0.50 1 d PDU A -1
H31A H -0.0161 0.6672 0.2672 0.181 Uiso 0.50 1 calc PR A -1
H31B H 0.0249 0.6316 0.1985 0.181 Uiso 0.50 1 calc PR A -1
H31C H 0.0634 0.6305 0.2750 0.181 Uiso 0.50 1 calc PR A -1

loop_
_atom_site_aniso_label
_atom_site_aniso_U_11
_atom_site_aniso_U_22
_atom_site_aniso_U_33
_atom_site_aniso_U_23
_atom_site_aniso_U_13
_atom_site_aniso_U_12
C1 0.040(2) 0.047(3) 0.033(2) 0.002(2) -0.0054(18) 0.003(2)
C2 0.045(2) 0.036(2) 0.041(2) 0.002(2) 0.005(2) -0.003(2)
C3 0.044(2) 0.047(3) 0.049(3) 0.005(2) 0.003(2) 0.002(2)
C4 0.046(2) 0.045(3) 0.067(3) -0.007(2) -0.008(2) 0.005(2)
C5 0.066(3) 0.035(2) 0.044(2) -0.008(2) -0.009(2) 0.001(2)
C6 0.049(3) 0.053(3) 0.050(3) 0.000(2) 0.006(2) -0.007(2)
C7 0.045(3) 0.045(3) 0.046(3) -0.008(2) 0.000(2) -0.001(2)
C8 0.045(2) 0.039(2) 0.050(3) 0.003(2) -0.005(2) 0.011(2)
C9 0.064(3) 0.052(3) 0.044(3) 0.000(2) -0.003(2) -0.004(2)
C10 0.045(3) 0.048(3) 0.063(3) -0.005(2) -0.009(2) -0.001(2)
C11 0.044(2) 0.040(2) 0.065(3) 0.007(2) 0.004(2) -0.007(2)
C12 0.050(3) 0.057(3) 0.060(3) 0.018(3) -0.006(2) -0.002(2)
C13 0.045(3) 0.053(3) 0.048(3) 0.004(2) -0.007(2) 0.003(2)
C14 0.030(2) 0.042(2) 0.038(2) -0.010(2) -0.0001(18) -0.0026(19)
C15 0.043(2) 0.057(3) 0.048(3) 0.001(2) -0.002(2) 0.004(2)
C16 0.060(3) 0.042(3) 0.046(3) -0.006(2) -0.001(2) -0.003(2)
C17 0.046(2) 0.029(2) 0.067(3) -0.002(2) -0.016(2) -0.001(2)
C18 0.055(3) 0.061(3) 0.041(3) 0.011(2) -0.004(2) 0.010(3)
C19 0.053(3) 0.056(3) 0.041(3) -0.001(2) -0.001(2) -0.002(2)
C20 0.043(3) 0.048(3) 0.036(2) 0.007(2) -0.0035(19) -0.004(2)
C21 0.041(2) 0.049(3) 0.051(3) 0.000(2) 0.006(2) 0.000(2)
C22 0.061(3) 0.050(3) 0.045(3) -0.014(2) -0.002(2) -0.011(2)
C23 0.075(3) 0.038(3) 0.038(2) -0.007(2) 0.008(2) -0.008(3)
C24 0.068(3) 0.049(3) 0.047(3) -0.007(2) 0.005(2) -0.006(3)
C25 0.039(2) 0.059(3) 0.055(3) 0.004(3) 0.007(2) -0.001(2)
N1 0.088(3) 0.051(2) 0.048(2) 0.006(2) -0.005(2) 0.004(2)
O1 0.105(3) 0.071(2) 0.081(2) 0.026(2) -0.015(2) 0.016(2)
O2 0.104(3) 0.071(2) 0.104(3) 0.036(2) 0.028(2) -0.009(2)
N2 0.053(2) 0.043(2) 0.099(3) 0.008(2) -0.006(2) 0.009(2)
O3 0.077(2) 0.067(2) 0.127(4) -0.014(2) -0.013(2) -0.019(2)
O4 0.068(2) 0.096(3) 0.103(3) 0.033(2) -0.001(2) -0.018(2)
N3 0.053(2) 0.043(2) 0.080(3) -0.008(2) 0.000(2) -0.0012(19)
O5 0.085(3) 0.071(2) 0.091(3) 0.019(2) -0.015(2) 0.025(2)
O6 0.080(2) 0.069(2) 0.088(3) -0.014(2) 0.015(2) 0.0153(19)
N4 0.091(3) 0.050(2) 0.040(2) 0.0009(19) 0.006(2) -0.012(2)
O7 0.095(3) 0.073(2) 0.063(2) -0.020(2) 0.015(2) 0.011(2)
O8 0.091(3) 0.095(3) 0.058(2) -0.026(2) -0.0003(19) -0.027(2)
C26 0.110(6) 0.141(5) 0.043(4) 0.000 -0.032(4) 0.000
C27 0.045(3) 0.256(6) 0.063(4) 0.002(5) -0.003(3) 0.006(4)
C28 0.139(6) 0.254(6) 0.064(4) 0.040(5) -0.034(4) -0.097(5)
C29 0.273(13) 0.178(9) 0.095(8) 0.000 -0.071(8) 0.000
O9 0.069(5) 0.179(6) 0.097(6) -0.040(6) 0.006(5) -0.015(4)
C30 0.086(10) 0.150(6) 0.090(11) -0.012(8) 0.061(7) -0.016(6)
C31 0.030(10) 0.177(7) 0.155(10) 0.005(12) 0.058(10) -0.026(6)

loop_
_atom_type_symbol
_atom_type_description
_atom_type_scat_dispersion_real
_atom_type_scat_dispersion_imag
_atom_type_scat_source
C C 0.0033 0.0016 'International Tables Vol C Tables 4.2.6.8 and 6.1.1.4'
H H 0.0000 0.0000 'International Tables Vol C Tables 4.2.6.8 and 6.1.1.4'
N N 0.0061 0.0033 'International Tables Vol C Tables 4.2.6.8 and 6.1.1.4'
O O 0.0106 0.0060 'International Tables Vol C Tables 4.2.6.8 and 6.1.1.4'

loop_
_geom_angle_atom_site_label_1
_geom_angle_atom_site_label_2
_geom_angle_atom_site_label_3
_geom_angle
_geom_angle_site_symmetry_1
_geom_angle_site_symmetry_3
C14 C1 C20 113.9(3) . .
C14 C1 C8 102.2(3) . .
C20 C1 C8 114.8(3) . .
C14 C1 C2 113.8(3) . .
C20 C1 C2 101.1(3) . .
C8 C1 C2 111.5(3) . .
C3 C2 C7 117.4(4) . .
C3 C2 C1 121.7(3) . .
C7 C2 C1 120.4(3) . .
C4 C3 C2 122.7(4) . .
C3 C4 C5 118.1(4) . .
C6 C5 C4 121.1(4) . .
C6 C5 N1 120.2(4) . .
C4 C5 N1 118.7(4) . .
C5 C6 C7 119.4(4) . .
C6 C7 C2 121.2(4) . .
C13 C8 C9 117.4(4) . .
C13 C8 C1 122.3(3) . .
C9 C8 C1 119.7(3) . .
C10 C9 C8 122.0(4) . .
C11 C10 C9 117.4(4) . .
C12 C11 C10 123.1(4) . .
C12 C11 N2 119.5(4) . .
C10 C11 N2 117.4(4) . .
C11 C12 C13 118.5(4) . .
C12 C13 C8 121.5(4) . .
C15 C14 C19 118.4(4) . .
C15 C14 C1 121.9(3) . .
C19 C14 C1 119.3(3) . .
C16 C15 C14 121.8(4) . .
C15 C16 C17 117.9(4) . .
C18 C17 C16 121.9(4) . .
C18 C17 N3 118.5(4) . .
C16 C17 N3 119.5(4) . .
C19 C18 C17 118.6(4) . .
C18 C19 C14 121.2(4) . .
C21 C20 C25 117.0(4) . .
C21 C20 C1 121.4(3) . .
C25 C20 C1 120.9(3) . .
C20 C21 C22 122.5(4) . .
C23 C22 C21 117.7(4) . .
C22 C23 C24 123.3(4) . .
C22 C23 N4 119.0(4) . .
C24 C23 N4 117.7(4) . .
C23 C24 C25 117.8(4) . .
C24 C25 C20 121.6(4) . .
O2 N1 O1 122.5(4) . .
O2 N1 C5 118.3(4) . .
O1 N1 C5 119.2(4) . .
O4 N2 O3 124.4(4) . .
O4 N2 C11 118.5(4) . .
O3 N2 C11 117.0(4) . .
O5 N3 O6 123.7(4) . .
O5 N3 C17 118.6(4) . .
O6 N3 C17 117.7(4) . .
O7 N4 O8 125.1(4) . .
O7 N4 C23 118.5(4) . .
O8 N4 C23 116.3(4) . .
C27 C26 C27 119.0(5) . 3
C27 C26 O9 150.1(4) . .
C27 C26 O9 90.3(3) 3 .
C27 C26 O9 90.3(3) . 3
C27 C26 O9 150.1(4) 3 3
C28 C27 C26 120.5(4) . .
C27 C28 C29 120.3(4) . .
C28 C29 C28 119.3(6) 3 .
C26 O9 C30 103.3(6) . .
O9 C30 C31 109.0(7) . .

loop_
_geom_bond_atom_site_label_1
_geom_bond_atom_site_label_2
_geom_bond_distance
_geom_bond_site_symmetry_2
C1 C14 1.533(5) .
C1 C20 1.537(5) .
C1 C8 1.546(5) .
C1 C2 1.550(5) .
C2 C3 1.384(5) .
C2 C7 1.399(5) .
C3 C4 1.376(5) .
C4 C5 1.396(5) .
C5 C6 1.370(5) .
C5 N1 1.459(5) .
C6 C7 1.385(5) .
C8 C13 1.386(5) .
C8 C9 1.398(5) .
C9 C10 1.382(5) .
C10 C11 1.376(5) .
C11 C12 1.357(5) .
C11 N2 1.493(5) .
C12 C13 1.385(5) .
C14 C15 1.373(5) .
C14 C19 1.401(5) .
C15 C16 1.371(5) .
C16 C17 1.385(5) .
C17 C18 1.381(5) .
C17 N3 1.481(5) .
C18 C19 1.357(5) .
C20 C21 1.373(5) .
C20 C25 1.405(5) .
C21 C22 1.385(5) .
C22 C23 1.359(5) .
C23 C24 1.361(5) .
C23 N4 1.506(5) .
C24 C25 1.385(5) .
N1 O2 1.223(5) .
N1 O1 1.227(4) .
N2 O4 1.221(5) .
N2 O3 1.226(5) .
N3 O5 1.224(5) .
N3 O6 1.235(4) .
N4 O7 1.214(4) .
N4 O8 1.229(4) .
C26 C27 1.372(4) .
C26 C27 1.372(4) 3
C26 O9 1.389(7) .
C26 O9 1.389(7) 3
C27 C28 1.368(5) .
C28 C29 1.370(5) .
C29 C28 1.370(5) 3
O9 C30 1.430(8) .
C30 C31 1.499(8) .
